data_7043378
loop_
_publ_author_name
'Faialaga, Nathan Hikaru'
'Ito, Satoru'
'Shinokubo, Hiroshi'
'Kim, Yonghun'
'Kim, Kimoon'
'Shin, Ji-Young'

_publ_section_title
;
 A Synthesis of Novel Expanded Porphyrinoids: NiII-Induced Nitrile
 Cyclization of Dicyanovinylene-Bis(meso-Aryl)Dipyrrin
;
_journal_name_full 'Dalton Trans.'
_journal_paper_doi 10.1039/C7DT01838J
_journal_year 2017
_chemical_formula_moiety 'C41 H16 F10 N6 Ni O,1.428(C H2 Cl2), 0.572(C H? O), 1.717(H)'
_chemical_formula_sum 'C43 H21.14 Cl2.86 F10 N6 Ni O1.57'
_chemical_formula_weight 996.94
_space_group_crystal_system monoclinic
_space_group_IT_number 14
_space_group_name_Hall '-P 2ybc'
_space_group_name_H-M_alt 'P 1 21/c 1'
_symmetry_space_group_name_Hall '-P 2ybc'
_symmetry_space_group_name_H-M 'P 1 21/c 1'
_atom_sites_solution_hydrogens geom
_audit_creation_method SHELXL-2014
_audit_update_record
;
2016-12-05 deposited with the CCDC.
2017-06-16 downloaded from the CCDC.
;
_cell_angle_alpha 90
_cell_angle_beta 106.469(2)
_cell_angle_gamma 90
_cell_formula_units_Z 4
_cell_length_a 13.4324(4)
_cell_length_b 29.5119(5)
_cell_length_c 10.4236(2)
_cell_measurement_reflns_used 15539
_cell_measurement_temperature 93(2)
_cell_measurement_theta_max 30.8430
_cell_measurement_theta_min 2.0670
_cell_volume 3962.55(16)
_computing_cell_refinement 'CrysAlisPro 1.171.38.41 (Rigaku OD, 2015)'
_computing_data_collection 'CrysAlisPro 1.171.38.41 (Rigaku OD, 2015)'
_computing_data_reduction 'CrysAlisPro 1.171.38.41 (Rigaku OD, 2015)'
_computing_molecular_graphics 'CrystalStructure 4.2'
_computing_publication_material 'CrystalStructure 4.2 (Rigaku, 2015)'
_computing_structure_refinement 'SHELXL-2014/7 (Sheldrick, 2014)'
_computing_structure_solution 'SHELXT-2014/7 (Sheldrick, 2014)'
_diffrn_ambient_pressure 101
_diffrn_ambient_temperature 93(2)
_diffrn_detector_area_resol_mean 7.111
_diffrn_measured_fraction_theta_full 0.998
_diffrn_measured_fraction_theta_max 0.992
_diffrn_measurement_device_type 'Rigaku Saturn724'
_diffrn_measurement_method \w
_diffrn_radiation_probe x-ray
_diffrn_radiation_type MoK\a
_diffrn_radiation_wavelength 0.71073
_diffrn_reflns_av_R_equivalents 0.0280
_diffrn_reflns_av_unetI/netI 0.0256
_diffrn_reflns_Laue_measured_fraction_full 0.998
_diffrn_reflns_Laue_measured_fraction_max 0.992
_diffrn_reflns_limit_h_max 14
_diffrn_reflns_limit_h_min -17
_diffrn_reflns_limit_k_max 38
_diffrn_reflns_limit_k_min -37
_diffrn_reflns_limit_l_max 13
_diffrn_reflns_limit_l_min -13
_diffrn_reflns_number 32914
_diffrn_reflns_point_group_measured_fraction_full 0.998
_diffrn_reflns_point_group_measured_fraction_max 0.992
_diffrn_reflns_theta_full 25.242
_diffrn_reflns_theta_max 27.500
_diffrn_reflns_theta_min 1.725
_exptl_absorpt_coefficient_mu 0.777
_exptl_absorpt_correction_T_max 0.867
_exptl_absorpt_correction_T_min 0.729
_exptl_absorpt_correction_type multi-scan
_exptl_absorpt_process_details 'REQAB (Rigaku, 1998)'
_exptl_crystal_colour 'pale red'
_exptl_crystal_density_diffrn 1.671
_exptl_crystal_density_method 'not measured'
_exptl_crystal_description prism
_exptl_crystal_F_000 2001
_exptl_crystal_recrystallization_method 'Vapour deposition'
_exptl_crystal_size_max 0.200
_exptl_crystal_size_mid 0.070
_exptl_crystal_size_min 0.020
_refine_diff_density_max 0.865
_refine_diff_density_min -0.818
_refine_diff_density_rms 0.098
_refine_ls_extinction_method none
_refine_ls_goodness_of_fit_ref 1.046
_refine_ls_hydrogen_treatment constr
_refine_ls_matrix_type full
_refine_ls_number_parameters 634
_refine_ls_number_reflns 9032
_refine_ls_number_restraints 117
_refine_ls_restrained_S_all 1.098
_refine_ls_R_factor_all 0.0803
_refine_ls_R_factor_gt 0.0637
_refine_ls_shift/su_max 0.001
_refine_ls_shift/su_mean 0.000
_refine_ls_structure_factor_coef Fsqd
_refine_ls_weighting_details 'w=1/[\s^2^(Fo^2^)+(0.1148P)^2^+4.4566P] where P=(Fo^2^+2Fc^2^)/3'
_refine_ls_weighting_scheme calc
_refine_ls_wR_factor_gt 0.1829
_refine_ls_wR_factor_ref 0.1993
_reflns_Friedel_coverage 0.000
_reflns_number_gt 7182
_reflns_number_total 9032
_reflns_threshold_expression 'I > 2\s(I)'
_cod_data_source_file c7dt01838j2.cif
_cod_data_source_block v160528jys_a
_cod_database_code 7043378
_shelx_space_group_comment
;
The symmetry employed for this shelxl refinement is uniquely defined
by the following loop, which should always be used as a source of
symmetry information in preference to the above space-group names.
They are only intended as comments.
;
_shelx_estimated_absorpt_t_min 0.860
_shelx_estimated_absorpt_t_max 0.985
_shelxl_version_number 2014-3

loop_
_space_group_symop_operation_xyz
'x, y, z'
'-x, y+1/2, -z+1/2'
'-x, -y, -z'
'x, -y-1/2, z-1/2'

loop_
_atom_site_label
_atom_site_type_symbol
_atom_site_fract_x
_atom_site_fract_y
_atom_site_fract_z
_atom_site_U_iso_or_equiv
_atom_site_adp_type
_atom_site_occupancy
_atom_site_site_symmetry_order
_atom_site_calc_flag
_atom_site_refinement_flags_posn
_atom_site_refinement_flags_adp
_atom_site_refinement_flags_occupancy
_atom_site_disorder_assembly
_atom_site_disorder_group
C1 C 1.0221(3) 0.49003(11) 0.7233(3) 0.0362(7) Uani 1 1 d . . . . .
C2 C 1.0519(3) 0.53472(11) 0.7690(3) 0.0373(7) Uani 1 1 d . . . . .
C3 C 1.1225(3) 0.56957(12) 0.7628(3) 0.0407(7) Uani 1 1 d . . . . .
H1 H 1.1762 0.5676 0.7201 0.049 Uiso 1 1 calc R U . . .
C4 C 1.1004(3) 0.60644(12) 0.8285(4) 0.0420(8) Uani 1 1 d . . . . .
H2 H 1.1352 0.6348 0.8396 0.050 Uiso 1 1 calc R U . . .
C5 C 1.0146(3) 0.59426(11) 0.8778(3) 0.0373(7) Uani 1 1 d . . . . .
C6 C 0.9593(3) 0.61845(11) 0.9525(3) 0.0383(7) Uani 1 1 d . . . . .
C7 C 0.8807(3) 0.59910(11) 0.9951(3) 0.0386(7) Uani 1 1 d . . . . .
C8 C 0.8226(3) 0.62020(12) 1.0764(4) 0.0434(8) Uani 1 1 d . . . . .
H3 H 0.8306 0.6505 1.1087 0.052 Uiso 1 1 calc R U . . .
C9 C 0.7552(3) 0.58954(12) 1.0983(4) 0.0416(7) Uani 1 1 d . . . . .
H4 H 0.7077 0.5940 1.1496 0.050 Uiso 1 1 calc R U . . .
C10 C 0.7684(3) 0.54866(11) 1.0292(3) 0.0373(7) Uani 1 1 d . . . . .
C11 C 0.7127(3) 0.50828(11) 1.0205(3) 0.0356(7) Uani 1 1 d . . . . .
C12 C 0.7258(3) 0.47110(11) 0.9377(3) 0.0351(7) Uani 1 1 d . . . . .
C13 C 0.6384(3) 0.49383(11) 1.0881(3) 0.0375(7) Uani 1 1 d . . . . .
C14 C 0.6020(3) 0.51700(12) 1.1861(3) 0.0388(7) Uani 1 1 d . . . . .
C15 C 0.6065(3) 0.45045(12) 1.0448(3) 0.0383(7) Uani 1 1 d . . . . .
C16 C 0.5498(3) 0.41261(12) 1.0698(4) 0.0423(8) Uani 1 1 d . . . . .
H5 H 0.5090 0.4116 1.1308 0.051 Uiso 1 1 calc R U . . .
C17 C 0.5645(3) 0.37794(12) 0.9906(4) 0.0432(8) Uani 1 1 d . . . . .
H6 H 0.5379 0.3481 0.9909 0.052 Uiso 1 1 calc R U . . .
C18 C 0.6265(3) 0.39333(11) 0.9062(3) 0.0382(7) Uani 1 1 d . . . . .
C19 C 0.6422(3) 0.37167(11) 0.7968(3) 0.0387(7) Uani 1 1 d . . . . .
C20 C 0.6604(3) 0.39521(11) 0.6837(3) 0.0379(7) Uani 1 1 d . . . . .
C21 C 0.7159(3) 0.38296(13) 0.5955(4) 0.0460(8) Uani 1 1 d . . . . .
H7 H 0.7574 0.3566 0.6002 0.055 Uiso 1 1 calc R U . . .
C22 C 0.6986(3) 0.41749(14) 0.4966(4) 0.0504(9) Uani 1 1 d . . . . .
H8 H 0.7271 0.4185 0.4230 0.061 Uiso 1 1 calc R U . . .
C23 C 0.6344(3) 0.44878(14) 0.5257(4) 0.0483(9) Uani 1 1 d . . . . .
H9 H 0.6100 0.4755 0.4758 0.058 Uiso 1 1 calc R U . . .
O1 O 0.94614(18) 0.47334(8) 0.7603(2) 0.0371(5) Uani 1 1 d . . . . .
N1 N 0.9883(2) 0.55116(9) 0.8419(3) 0.0360(6) Uani 1 1 d . . . . .
N2 N 0.8449(2) 0.55485(9) 0.9676(3) 0.0363(6) Uani 1 1 d . . . . .
N3 N 0.7947(2) 0.46871(9) 0.8716(3) 0.0357(6) Uani 1 1 d . . . . .
H25 H 0.7954 0.4438 0.8255 0.043 Uiso 1 1 calc R U . . .
N4 N 0.5693(2) 0.53409(11) 1.2641(3) 0.0456(7) Uani 1 1 d . . . . .
N5 N 0.6525(2) 0.43829(9) 0.9463(3) 0.0364(6) Uani 1 1 d . . . . .
Ni1 Ni 0.89076(3) 0.51255(2) 0.86540(4) 0.03432(15) Uani 1 1 d . . . . .
C24 C 1.0664(3) 0.46262(11) 0.6362(3) 0.0364(7) Uani 1 1 d . . . . .
C25 C 1.0302(3) 0.41886(12) 0.6031(4) 0.0450(8) Uani 1 1 d . . . . .
H10 H 0.9777 0.4069 0.6383 0.054 Uiso 1 1 calc R U . . .
C26 C 1.0698(3) 0.39247(13) 0.5195(4) 0.0507(9) Uani 1 1 d . . . . .
H11 H 1.0444 0.3626 0.4978 0.061 Uiso 1 1 calc R U . . .
C27 C 1.1459(3) 0.40923(13) 0.4673(4) 0.0457(8) Uani 1 1 d . . . . .
H12 H 1.1730 0.3909 0.4103 0.055 Uiso 1 1 calc R U . . .
C28 C 1.1825(3) 0.45244(13) 0.4978(4) 0.0458(8) Uani 1 1 d . . . . .
H13 H 1.2346 0.4641 0.4615 0.055 Uiso 1 1 calc R U . . .
C29 C 1.1430(3) 0.47918(13) 0.5822(4) 0.0448(8) Uani 1 1 d . . . . .
H14 H 1.1687 0.5091 0.6032 0.054 Uiso 1 1 calc R U . . .
C30 C 0.9887(3) 0.66680(11) 0.9852(3) 0.0399(7) Uani 1 1 d . . . . .
C31 C 0.9598(3) 0.70076(13) 0.8911(4) 0.0464(8) Uani 1 1 d . . . . .
C32 C 0.9864(4) 0.74557(13) 0.9215(4) 0.0535(10) Uani 1 1 d . . . . .
C33 C 1.0473(3) 0.75673(13) 1.0466(5) 0.0540(10) Uani 1 1 d . . . . .
C34 C 1.0800(3) 0.72367(14) 1.1409(4) 0.0491(9) Uani 1 1 d . . . . .
C35 C 1.0506(3) 0.67960(12) 1.1097(4) 0.0445(8) Uani 1 1 d . . . . .
F1 F 0.9029(2) 0.69072(9) 0.7664(2) 0.0656(7) Uani 1 1 d . . . . .
F2 F 0.9542(3) 0.77794(8) 0.8288(3) 0.0738(8) Uani 1 1 d . . . . .
F3 F 1.0761(2) 0.79989(8) 1.0773(3) 0.0765(8) Uani 1 1 d . . . . .
F4 F 1.1410(2) 0.73461(10) 1.2631(3) 0.0699(7) Uani 1 1 d . . . . .
F5 F 1.0830(2) 0.64838(8) 1.2055(2) 0.0592(6) Uani 1 1 d . . . . .
C36 C 0.6328(3) 0.32147(12) 0.7887(4) 0.0415(7) Uani 1 1 d . . . . .
C37 C 0.6829(3) 0.29361(12) 0.8950(4) 0.0445(8) Uani 1 1 d . . . . .
C38 C 0.6778(3) 0.24680(13) 0.8863(4) 0.0482(9) Uani 1 1 d . . . . .
C39 C 0.6228(4) 0.22619(13) 0.7704(4) 0.0543(10) Uani 1 1 d . . . . .
C40 C 0.5720(4) 0.25266(14) 0.6628(4) 0.0534(10) Uani 1 1 d . . . . .
C41 C 0.5770(3) 0.29913(13) 0.6733(4) 0.0477(8) Uani 1 1 d . . . . .
F6 F 0.74019(18) 0.31083(7) 1.0101(2) 0.0490(5) Uani 1 1 d . . . . .
F7 F 0.7281(2) 0.22138(8) 0.9908(2) 0.0596(6) Uani 1 1 d . . . . .
F8 F 0.6186(2) 0.18108(8) 0.7601(3) 0.0683(7) Uani 1 1 d . . . . .
F9 F 0.5169(2) 0.23295(8) 0.5483(3) 0.0694(7) Uani 1 1 d . . . . .
F10 F 0.52260(19) 0.32287(8) 0.5660(2) 0.0572(6) Uani 1 1 d . . . . .
N6 N 0.6109(2) 0.43543(10) 0.6382(3) 0.0408(6) Uani 1 1 d . . . . .
H26 H 0.5702 0.4503 0.6765 0.049 Uiso 1 1 calc R U . . .
C42 C 0.4171(8) 0.3923(2) 0.3844(9) 0.069(3) Uani 0.524(4) 1 d D U P A 1
H15 H 0.3949 0.3903 0.4670 0.083 Uiso 0.524(4) 1 calc R U P A 1
H16 H 0.4932 0.3880 0.4084 0.083 Uiso 0.524(4) 1 calc R U P A 1
Cl1 Cl 0.3535(2) 0.34999(11) 0.2685(4) 0.0949(12) Uani 0.524(4) 1 d D U P A 1
Cl2 Cl 0.38347(17) 0.44590(9) 0.3081(2) 0.0635(8) Uani 0.524(4) 1 d D U P A 1
C43 C 0.2588(8) 0.2056(4) 0.0290(9) 0.065(3) Uani 0.428(8) 1 d D U P B 1
H17 H 0.2958 0.1949 -0.0350 0.078 Uiso 0.428(8) 1 calc R U P B 1
H18 H 0.1846 0.1973 -0.0044 0.078 Uiso 0.428(8) 1 calc R U P B 1
Cl3 Cl 0.2743(12) 0.2634(4) 0.0560(18) 0.332(8) Uani 0.428(8) 1 d D U P B 1
Cl4 Cl 0.3163(8) 0.1837(4) 0.1931(10) 0.223(5) Uani 0.428(8) 1 d D U P B 1
O2 O 0.3411(5) 0.2073(2) 0.3043(8) 0.077(2) Uani 0.572(8) 1 d D U P B 2
H27 H 0.3942 0.1962 0.2890 0.115 Uiso 0.572(8) 1 calc R U P B 2
Cl5 Cl 0.3539(11) 0.2998(6) 0.2718(18) 0.369(8) Uani 0.476(4) 1 d D U P A 3
C45 C 0.353(4) 0.3535(6) 0.1908(19) 0.284(12) Uani 0.476(4) 1 d D U P A 3
H19 H 0.4053 0.3540 0.1406 0.340 Uiso 0.476(4) 1 calc R U P A 3
H20 H 0.2836 0.3594 0.1277 0.340 Uiso 0.476(4) 1 calc R U P A 3
Cl6 Cl 0.3829(9) 0.3951(5) 0.3215(13) 0.286(6) Uani 0.476(4) 1 d D U P A 3
C44 C 0.3047(14) 0.2439(7) 0.217(3) 0.206(9) Uani 0.572(8) 1 d D U P B 2
H21 H 0.3078 0.2358 0.1269 0.310 Uiso 0.5722 1 calc . U P B 2
H22 H 0.3482 0.2705 0.2486 0.310 Uiso 0.5722 1 calc . U P B 2
H23 H 0.2328 0.2507 0.2145 0.310 Uiso 0.5722 1 calc . U P B 2

loop_
_atom_site_aniso_label
_atom_site_aniso_U_11
_atom_site_aniso_U_22
_atom_site_aniso_U_33
_atom_site_aniso_U_23
_atom_site_aniso_U_13
_atom_site_aniso_U_12
C1 0.0355(17) 0.0363(16) 0.0353(16) 0.0023(13) 0.0079(13) 0.0019(13)
C2 0.0354(17) 0.0396(17) 0.0363(16) 0.0006(13) 0.0094(13) 0.0029(13)
C3 0.0411(18) 0.0421(18) 0.0388(17) -0.0016(14) 0.0110(14) -0.0040(14)
C4 0.0432(19) 0.0401(17) 0.0431(19) -0.0010(14) 0.0127(15) -0.0046(14)
C5 0.0417(18) 0.0354(16) 0.0321(16) 0.0011(12) 0.0060(13) 0.0000(13)
C6 0.0432(18) 0.0341(16) 0.0350(16) -0.0014(12) 0.0071(14) 0.0011(13)
C7 0.0436(18) 0.0356(16) 0.0344(16) -0.0003(13) 0.0075(14) 0.0048(13)
C8 0.047(2) 0.0398(18) 0.0429(19) -0.0030(14) 0.0122(15) 0.0056(15)
C9 0.0459(19) 0.0413(17) 0.0384(18) -0.0015(14) 0.0134(15) 0.0057(14)
C10 0.0388(17) 0.0411(17) 0.0309(15) 0.0023(13) 0.0081(13) 0.0044(13)
C11 0.0375(17) 0.0369(16) 0.0318(15) 0.0022(12) 0.0086(13) 0.0066(13)
C12 0.0372(17) 0.0334(15) 0.0333(16) 0.0032(12) 0.0078(13) 0.0020(13)
C13 0.0394(17) 0.0408(17) 0.0321(16) 0.0025(13) 0.0097(13) 0.0073(13)
C14 0.0403(18) 0.0431(18) 0.0330(16) 0.0050(13) 0.0101(14) 0.0065(14)
C15 0.0385(17) 0.0439(18) 0.0330(16) 0.0049(13) 0.0109(13) 0.0053(14)
C16 0.0464(19) 0.0435(18) 0.0391(18) 0.0062(14) 0.0156(15) 0.0032(15)
C17 0.048(2) 0.0431(18) 0.0395(18) 0.0067(14) 0.0147(15) 0.0009(15)
C18 0.0417(18) 0.0337(16) 0.0396(17) 0.0048(13) 0.0122(14) 0.0016(13)
C19 0.0412(18) 0.0352(16) 0.0409(18) -0.0010(13) 0.0134(14) -0.0016(13)
C20 0.0397(18) 0.0356(16) 0.0385(17) -0.0026(13) 0.0111(14) -0.0022(13)
C21 0.046(2) 0.049(2) 0.045(2) -0.0059(16) 0.0160(16) -0.0025(16)
C22 0.056(2) 0.060(2) 0.042(2) -0.0035(17) 0.0235(17) -0.0120(18)
C23 0.058(2) 0.050(2) 0.0378(18) 0.0050(15) 0.0150(17) -0.0080(17)
O1 0.0371(12) 0.0353(11) 0.0397(12) -0.0018(9) 0.0120(10) 0.0019(9)
N1 0.0365(14) 0.0365(14) 0.0344(14) -0.0006(11) 0.0090(11) 0.0009(11)
N2 0.0370(14) 0.0347(13) 0.0365(14) -0.0007(11) 0.0093(11) 0.0024(11)
N3 0.0359(14) 0.0358(14) 0.0349(14) -0.0038(11) 0.0094(11) 0.0020(11)
N4 0.0471(17) 0.0494(17) 0.0407(16) 0.0012(13) 0.0132(14) 0.0072(14)
N5 0.0376(14) 0.0377(14) 0.0357(14) 0.0011(11) 0.0132(11) 0.0018(11)
Ni1 0.0357(2) 0.0324(2) 0.0354(2) -0.00112(16) 0.01089(17) 0.00113(16)
C24 0.0359(17) 0.0372(16) 0.0341(16) 0.0027(13) 0.0064(13) 0.0055(13)
C25 0.048(2) 0.0417(18) 0.047(2) -0.0035(15) 0.0173(16) -0.0041(15)
C26 0.056(2) 0.0437(19) 0.054(2) -0.0075(17) 0.0200(18) -0.0025(17)
C27 0.0436(19) 0.048(2) 0.0452(19) -0.0078(15) 0.0125(16) 0.0069(15)
C28 0.0413(19) 0.0465(19) 0.053(2) -0.0059(16) 0.0183(16) 0.0001(15)
C29 0.0431(19) 0.0437(18) 0.050(2) -0.0032(15) 0.0172(16) -0.0015(15)
C30 0.0470(19) 0.0356(16) 0.0382(17) -0.0014(13) 0.0137(15) 0.0031(14)
C31 0.057(2) 0.0417(18) 0.0403(19) 0.0035(15) 0.0137(16) 0.0083(16)
C32 0.068(3) 0.0371(18) 0.059(2) 0.0093(17) 0.024(2) 0.0095(17)
C33 0.062(2) 0.0340(18) 0.071(3) -0.0086(17) 0.028(2) -0.0007(16)
C34 0.053(2) 0.051(2) 0.044(2) -0.0136(16) 0.0152(17) -0.0080(17)
C35 0.047(2) 0.0424(18) 0.0426(19) 0.0005(15) 0.0101(15) 0.0015(15)
F1 0.0958(19) 0.0553(14) 0.0381(12) 0.0042(10) 0.0065(12) 0.0134(13)
F2 0.105(2) 0.0448(13) 0.0772(18) 0.0198(12) 0.0340(16) 0.0187(13)
F3 0.0852(19) 0.0365(12) 0.111(2) -0.0186(13) 0.0336(17) -0.0036(12)
F4 0.0720(17) 0.0714(17) 0.0603(15) -0.0248(13) 0.0089(13) -0.0133(13)
F5 0.0678(15) 0.0579(14) 0.0430(12) 0.0068(10) 0.0010(11) -0.0017(11)
C36 0.0466(19) 0.0374(17) 0.0423(19) 0.0006(14) 0.0157(15) 0.0002(14)
C37 0.053(2) 0.0396(18) 0.0434(19) -0.0009(15) 0.0175(16) -0.0010(15)
C38 0.062(2) 0.0383(18) 0.048(2) 0.0036(15) 0.0219(18) 0.0040(16)
C39 0.076(3) 0.0354(18) 0.053(2) -0.0037(16) 0.021(2) -0.0073(18)
C40 0.066(3) 0.047(2) 0.045(2) -0.0111(16) 0.0128(19) -0.0084(18)
C41 0.057(2) 0.0418(19) 0.044(2) -0.0002(15) 0.0140(17) -0.0038(16)
F6 0.0603(13) 0.0391(11) 0.0432(11) 0.0007(9) 0.0076(10) 0.0006(9)
F7 0.0792(17) 0.0399(11) 0.0569(14) 0.0075(10) 0.0149(12) 0.0052(11)
F8 0.101(2) 0.0364(12) 0.0664(16) -0.0067(11) 0.0226(14) -0.0049(12)
F9 0.095(2) 0.0510(13) 0.0546(14) -0.0118(11) 0.0091(13) -0.0122(13)
F10 0.0685(15) 0.0494(12) 0.0460(12) 0.0018(10) 0.0040(11) -0.0061(11)
N6 0.0481(17) 0.0389(15) 0.0362(15) 0.0012(11) 0.0133(13) 0.0004(12)
C42 0.057(5) 0.078(5) 0.070(5) 0.029(4) 0.015(4) 0.016(4)
Cl1 0.0701(17) 0.086(2) 0.104(2) 0.0033(16) -0.0149(15) -0.0072(14)
Cl2 0.0584(13) 0.0829(16) 0.0527(12) 0.0195(10) 0.0214(9) 0.0248(10)
C43 0.050(5) 0.095(8) 0.049(5) 0.010(5) 0.013(4) -0.032(5)
Cl3 0.256(12) 0.386(14) 0.370(15) 0.002(12) 0.112(11) 0.042(11)
Cl4 0.199(8) 0.282(12) 0.214(9) 0.007(9) 0.101(7) -0.055(8)
O2 0.040(3) 0.081(4) 0.108(6) -0.009(4) 0.018(3) -0.012(3)
Cl5 0.266(13) 0.412(18) 0.404(16) 0.121(15) 0.052(12) -0.070(13)
C45 0.273(14) 0.286(15) 0.284(15) 0.006(9) 0.065(9) -0.013(9)
Cl6 0.213(9) 0.359(14) 0.263(11) 0.036(10) 0.031(8) -0.087(9)
C44 0.088(10) 0.244(18) 0.237(18) -0.056(17) -0.035(12) 0.007(12)

loop_
_atom_type_symbol
_atom_type_description
_atom_type_scat_dispersion_real
_atom_type_scat_dispersion_imag
_atom_type_scat_source
C C 0.0033 0.0016 'International Tables Vol C Tables 4.2.6.8 and 6.1.1.4'
H H 0.0000 0.0000 'International Tables Vol C Tables 4.2.6.8 and 6.1.1.4'
N N 0.0061 0.0033 'International Tables Vol C Tables 4.2.6.8 and 6.1.1.4'
O O 0.0106 0.0060 'International Tables Vol C Tables 4.2.6.8 and 6.1.1.4'
F F 0.0171 0.0103 'International Tables Vol C Tables 4.2.6.8 and 6.1.1.4'
Cl Cl 0.1484 0.1585 'International Tables Vol C Tables 4.2.6.8 and 6.1.1.4'
Ni Ni 0.3393 1.1124 'International Tables Vol C Tables 4.2.6.8 and 6.1.1.4'

loop_
_geom_angle_atom_site_label_1
_geom_angle_atom_site_label_2
_geom_angle_atom_site_label_3
_geom_angle
O1 C1 C2 115.2(3)
O1 C1 C24 118.1(3)
C2 C1 C24 126.6(3)
N1 C2 C3 107.3(3)
N1 C2 C1 110.6(3)
C3 C2 C1 142.0(3)
C4 C3 C2 108.2(3)
C4 C3 H1 125.9
C2 C3 H1 125.9
C3 C4 C5 107.0(3)
C3 C4 H2 126.5
C5 C4 H2 126.5
N1 C5 C6 119.6(3)
N1 C5 C4 108.1(3)
C6 C5 C4 132.2(3)
C7 C6 C5 122.5(3)
C7 C6 C30 119.9(3)
C5 C6 C30 117.6(3)
C6 C7 N2 125.0(3)
C6 C7 C8 126.9(3)
N2 C7 C8 108.2(3)
C9 C8 C7 108.1(3)
C9 C8 H3 125.9
C7 C8 H3 125.9
C8 C9 C10 107.1(3)
C8 C9 H4 126.5
C10 C9 H4 126.5
N2 C10 C11 122.9(3)
N2 C10 C9 109.8(3)
C11 C10 C9 127.3(3)
C10 C11 C12 122.4(3)
C10 C11 C13 130.8(3)
C12 C11 C13 106.7(3)
N3 C12 N5 127.9(3)
N3 C12 C11 125.8(3)
N5 C12 C11 106.3(3)
C15 C13 C14 122.7(3)
C15 C13 C11 107.9(3)
C14 C13 C11 129.4(3)
N4 C14 C13 176.8(4)
C13 C15 N5 108.6(3)
C13 C15 C16 143.3(3)
N5 C15 C16 107.9(3)
C17 C16 C15 107.6(3)
C17 C16 H5 126.2
C15 C16 H5 126.2
C16 C17 C18 109.9(3)
C16 C17 H6 125.1
C18 C17 H6 125.1
C19 C18 N5 127.0(3)
C19 C18 C17 127.5(3)
N5 C18 C17 104.6(3)
C18 C19 C20 123.6(3)
C18 C19 C36 118.6(3)
C20 C19 C36 117.6(3)
N6 C20 C21 107.1(3)
N6 C20 C19 121.2(3)
C21 C20 C19 131.4(3)
C20 C21 C22 106.7(3)
C20 C21 H7 126.7
C22 C21 H7 126.7
C23 C22 C21 108.0(3)
C23 C22 H8 126.0
C21 C22 H8 126.0
C22 C23 N6 108.3(3)
C22 C23 H9 125.8
N6 C23 H9 125.8
C1 O1 Ni1 114.6(2)
C5 N1 C2 109.3(3)
C5 N1 Ni1 134.7(2)
C2 N1 Ni1 116.0(2)
C10 N2 C7 106.9(3)
C10 N2 Ni1 126.5(2)
C7 N2 Ni1 126.7(2)
C12 N3 Ni1 126.2(2)
C12 N3 H25 116.9
Ni1 N3 H25 116.9
C15 N5 C12 109.7(3)
C15 N5 C18 109.8(3)
C12 N5 C18 138.8(3)
N1 Ni1 N3 172.47(12)
N1 Ni1 N2 91.42(13)
N3 Ni1 N2 95.89(12)
N1 Ni1 O1 83.54(11)
N3 Ni1 O1 89.15(11)
N2 Ni1 O1 174.96(12)
C25 C24 C29 118.2(3)
C25 C24 C1 119.5(3)
C29 C24 C1 122.2(3)
C26 C25 C24 120.6(4)
C26 C25 H10 119.7
C24 C25 H10 119.7
C27 C26 C25 120.5(4)
C27 C26 H11 119.8
C25 C26 H11 119.8
C28 C27 C26 120.0(3)
C28 C27 H12 120.0
C26 C27 H12 120.0
C27 C28 C29 119.8(4)
C27 C28 H13 120.1
C29 C28 H13 120.1
C28 C29 C24 120.8(3)
C28 C29 H14 119.6
C24 C29 H14 119.6
C31 C30 C35 116.3(3)
C31 C30 C6 121.9(3)
C35 C30 C6 121.7(3)
F1 C31 C30 119.8(3)
F1 C31 C32 118.2(3)
C30 C31 C32 121.9(4)
F2 C32 C33 119.9(4)
F2 C32 C31 120.4(4)
C33 C32 C31 119.7(4)
F3 C33 C34 119.6(4)
F3 C33 C32 120.6(4)
C34 C33 C32 119.8(4)
F4 C34 C33 119.7(4)
F4 C34 C35 120.7(4)
C33 C34 C35 119.6(4)
F5 C35 C34 117.7(3)
F5 C35 C30 119.7(3)
C34 C35 C30 122.6(4)
C41 C36 C37 115.4(3)
C41 C36 C19 122.5(3)
C37 C36 C19 122.0(3)
F6 C37 C38 116.5(3)
F6 C37 C36 121.3(3)
C38 C37 C36 122.2(4)
F7 C38 C39 119.5(3)
F7 C38 C37 120.1(4)
C39 C38 C37 120.4(4)
F8 C39 C38 121.0(4)
F8 C39 C40 119.9(4)
C38 C39 C40 119.1(4)
F9 C40 C41 120.2(4)
F9 C40 C39 119.9(4)
C41 C40 C39 119.9(4)
F10 C41 C40 116.7(3)
F10 C41 C36 120.3(3)
C40 C41 C36 122.9(4)
C23 N6 C20 109.9(3)
C23 N6 H26 125.1
C20 N6 H26 125.1
Cl2 C42 Cl1 108.1(4)
Cl2 C42 H15 110.1
Cl1 C42 H15 110.1
Cl2 C42 H16 110.1
Cl1 C42 H16 110.1
H15 C42 H16 108.4
Cl3 C43 Cl4 101.7(8)
Cl3 C43 H17 111.4
Cl4 C43 H17 111.4
Cl3 C43 H18 111.4
Cl4 C43 H18 111.4
H17 C43 H18 109.3
C44 O2 H27 109.5
Cl6 C45 Cl5 106.1(10)
Cl6 C45 H19 110.5
Cl5 C45 H19 110.5
Cl6 C45 H20 110.5
Cl5 C45 H20 110.5
H19 C45 H20 108.7
O2 C44 H21 109.5
O2 C44 H22 109.5
H21 C44 H22 109.5
O2 C44 H23 109.5
H21 C44 H23 109.5
H22 C44 H23 109.5

loop_
_geom_bond_atom_site_label_1
_geom_bond_atom_site_label_2
_geom_bond_distance
C1 O1 1.287(4)
C1 C2 1.421(5)
C1 C24 1.463(5)
C2 N1 1.382(4)
C2 C3 1.414(5)
C3 C4 1.363(5)
C3 H1 0.9500
C4 C5 1.435(5)
C4 H2 0.9500
C5 N1 1.345(4)
C5 C6 1.412(5)
C6 C7 1.380(5)
C6 C30 1.494(5)
C7 N2 1.393(4)
C7 C8 1.446(5)
C8 C9 1.345(5)
C8 H3 0.9500
C9 C10 1.442(5)
C9 H4 0.9500
C10 N2 1.369(4)
C10 C11 1.396(5)
C11 C12 1.437(5)
C11 C13 1.440(5)
C12 N3 1.303(4)
C12 N5 1.402(4)
C13 C15 1.385(5)
C13 C14 1.426(5)
C14 N4 1.145(5)
C15 N5 1.387(4)
C15 C16 1.417(5)
C16 C17 1.364(5)
C16 H5 0.9500
C17 C18 1.446(5)
C17 H6 0.9500
C18 C19 1.375(5)
C18 N5 1.405(4)
C19 C20 1.447(5)
C19 C36 1.487(5)
C20 N6 1.377(4)
C20 C21 1.386(5)
C21 C22 1.421(6)
C21 H7 0.9500
C22 C23 1.355(6)
C22 H8 0.9500
C23 N6 1.357(5)
C23 H9 0.9500
O1 Ni1 1.885(2)
N1 Ni1 1.805(3)
N2 Ni1 1.856(3)
N3 Ni1 1.841(3)
N3 H25 0.8800
C24 C25 1.388(5)
C24 C29 1.394(5)
C25 C26 1.383(5)
C25 H10 0.9500
C26 C27 1.378(6)
C26 H11 0.9500
C27 C28 1.371(5)
C27 H12 0.9500
C28 C29 1.393(5)
C28 H13 0.9500
C29 H14 0.9500
C30 C31 1.379(5)
C30 C35 1.380(5)
C31 F1 1.341(4)
C31 C32 1.383(6)
C32 F2 1.341(5)
C32 C33 1.368(6)
C33 F3 1.344(4)
C33 C34 1.366(6)
C34 F4 1.344(5)
C34 C35 1.371(5)
C35 F5 1.338(4)
C36 C41 1.390(5)
C36 C37 1.391(5)
C37 F6 1.329(4)
C37 C38 1.385(5)
C38 F7 1.338(4)
C38 C39 1.366(6)
C39 F8 1.336(4)
C39 C40 1.379(6)
C40 F9 1.346(5)
C40 C41 1.376(5)
C41 F10 1.346(4)
N6 H26 0.8800
C42 Cl2 1.769(7)
C42 Cl1 1.779(8)
C42 H15 0.9900
C42 H16 0.9900
C43 Cl3 1.730(9)
C43 Cl4 1.787(9)
C43 H17 0.9900
C43 H18 0.9900
O2 C44 1.407(17)
O2 H27 0.8400
Cl5 C45 1.794(10)
C45 Cl6 1.793(10)
C45 H19 0.9900
C45 H20 0.9900
C44 H21 0.9800
C44 H22 0.9800
C44 H23 0.9800

loop_
_geom_torsion_atom_site_label_1
_geom_torsion_atom_site_label_2
_geom_torsion_atom_site_label_3
_geom_torsion_atom_site_label_4
_geom_torsion
O1 C1 C2 N1 -1.8(4)
C24 C1 C2 N1 175.8(3)
O1 C1 C2 C3 -178.9(4)
C24 C1 C2 C3 -1.3(7)
N1 C2 C3 C4 -1.1(4)
C1 C2 C3 C4 176.0(4)
C2 C3 C4 C5 0.4(4)
C3 C4 C5 N1 0.4(4)
C3 C4 C5 C6 179.8(4)
N1 C5 C6 C7 2.4(5)
C4 C5 C6 C7 -177.0(3)
N1 C5 C6 C30 -177.6(3)
C4 C5 C6 C30 3.0(6)
C5 C6 C7 N2 -1.8(5)
C30 C6 C7 N2 178.2(3)
C5 C6 C7 C8 177.2(3)
C30 C6 C7 C8 -2.8(5)
C6 C7 C8 C9 -178.4(3)
N2 C7 C8 C9 0.7(4)
C7 C8 C9 C10 -0.9(4)
C8 C9 C10 N2 0.8(4)
C8 C9 C10 C11 -177.9(3)
N2 C10 C11 C12 -4.9(5)
C9 C10 C11 C12 173.7(3)
N2 C10 C11 C13 172.7(3)
C9 C10 C11 C13 -8.7(6)
C10 C11 C12 N3 6.1(5)
C13 C11 C12 N3 -172.1(3)
C10 C11 C12 N5 -175.6(3)
C13 C11 C12 N5 6.2(3)
C10 C11 C13 C15 -179.4(3)
C12 C11 C13 C15 -1.5(4)
C10 C11 C13 C14 -1.3(6)
C12 C11 C13 C14 176.7(3)
C14 C13 C15 N5 177.7(3)
C11 C13 C15 N5 -4.0(4)
C14 C13 C15 C16 -8.4(7)
C11 C13 C15 C16 169.9(5)
C13 C15 C16 C17 -172.0(5)
N5 C15 C16 C17 1.9(4)
C15 C16 C17 C18 -3.3(4)
C16 C17 C18 C19 -166.9(4)
C16 C17 C18 N5 3.4(4)
N5 C18 C19 C20 -18.8(6)
C17 C18 C19 C20 149.4(4)
N5 C18 C19 C36 165.7(3)
C17 C18 C19 C36 -26.1(5)
C18 C19 C20 N6 -36.3(5)
C36 C19 C20 N6 139.2(3)
C18 C19 C20 C21 150.5(4)
C36 C19 C20 C21 -34.0(6)
N6 C20 C21 C22 0.6(4)
C19 C20 C21 C22 174.5(4)
C20 C21 C22 C23 -0.4(4)
C21 C22 C23 N6 0.1(4)
C2 C1 O1 Ni1 0.7(4)
C24 C1 O1 Ni1 -177.2(2)
C6 C5 N1 C2 179.4(3)
C4 C5 N1 C2 -1.1(4)
C6 C5 N1 Ni1 0.6(5)
C4 C5 N1 Ni1 -179.9(3)
C3 C2 N1 C5 1.3(4)
C1 C2 N1 C5 -176.8(3)
C3 C2 N1 Ni1 -179.6(2)
C1 C2 N1 Ni1 2.3(4)
C11 C10 N2 C7 178.4(3)
C9 C10 N2 C7 -0.4(4)
C11 C10 N2 Ni1 -0.8(5)
C9 C10 N2 Ni1 -179.7(2)
C6 C7 N2 C10 179.0(3)
C8 C7 N2 C10 -0.2(4)
C6 C7 N2 Ni1 -1.8(5)
C8 C7 N2 Ni1 179.1(2)
N5 C12 N3 Ni1 -179.0(2)
C11 C12 N3 Ni1 -1.1(5)
C13 C15 N5 C12 8.1(4)
C16 C15 N5 C12 -168.0(3)
C13 C15 N5 C18 176.4(3)
C16 C15 N5 C18 0.2(4)
N3 C12 N5 C15 169.4(3)
C11 C12 N5 C15 -8.9(3)
N3 C12 N5 C18 6.2(6)
C11 C12 N5 C18 -172.0(4)
C19 C18 N5 C15 168.2(3)
C17 C18 N5 C15 -2.1(4)
C19 C18 N5 C12 -28.7(6)
C17 C18 N5 C12 161.0(4)
C5 N1 Ni1 N2 -2.9(3)
C2 N1 Ni1 N2 178.3(2)
C5 N1 Ni1 O1 177.2(3)
C2 N1 Ni1 O1 -1.6(2)
C12 N3 Ni1 N2 -3.3(3)
C12 N3 Ni1 O1 176.8(3)
C10 N2 Ni1 N1 -177.5(3)
C7 N2 Ni1 N1 3.3(3)
C10 N2 Ni1 N3 4.2(3)
C7 N2 Ni1 N3 -174.9(3)
C1 O1 Ni1 N1 0.5(2)
C1 O1 Ni1 N3 178.7(2)
O1 C1 C24 C25 -4.0(5)
C2 C1 C24 C25 178.4(3)
O1 C1 C24 C29 174.7(3)
C2 C1 C24 C29 -2.9(5)
C29 C24 C25 C26 0.4(6)
C1 C24 C25 C26 179.1(3)
C24 C25 C26 C27 -0.1(6)
C25 C26 C27 C28 -0.3(6)
C26 C27 C28 C29 0.4(6)
C27 C28 C29 C24 -0.1(6)
C25 C24 C29 C28 -0.3(5)
C1 C24 C29 C28 -179.0(3)
C7 C6 C30 C31 -104.1(4)
C5 C6 C30 C31 75.9(5)
C7 C6 C30 C35 79.1(5)
C5 C6 C30 C35 -100.9(4)
C35 C30 C31 F1 177.5(4)
C6 C30 C31 F1 0.6(6)
C35 C30 C31 C32 -3.5(6)
C6 C30 C31 C32 179.6(4)
F1 C31 C32 F2 1.2(6)
C30 C31 C32 F2 -177.8(4)
F1 C31 C32 C33 -177.9(4)
C30 C31 C32 C33 3.1(7)
F2 C32 C33 F3 -0.7(6)
C31 C32 C33 F3 178.4(4)
F2 C32 C33 C34 180.0(4)
C31 C32 C33 C34 -0.9(7)
F3 C33 C34 F4 -0.3(6)
C32 C33 C34 F4 179.0(4)
F3 C33 C34 C35 -180.0(4)
C32 C33 C34 C35 -0.7(6)
F4 C34 C35 F5 1.3(6)
C33 C34 C35 F5 -179.0(4)
F4 C34 C35 C30 -179.5(4)
C33 C34 C35 C30 0.2(6)
C31 C30 C35 F5 -179.0(3)
C6 C30 C35 F5 -2.1(6)
C31 C30 C35 C34 1.8(6)
C6 C30 C35 C34 178.8(4)
C18 C19 C36 C41 133.5(4)
C20 C19 C36 C41 -42.3(5)
C18 C19 C36 C37 -49.2(5)
C20 C19 C36 C37 135.1(4)
C41 C36 C37 F6 178.8(3)
C19 C36 C37 F6 1.3(6)
C41 C36 C37 C38 0.2(6)
C19 C36 C37 C38 -177.3(4)
F6 C37 C38 F7 0.7(6)
C36 C37 C38 F7 179.3(4)
F6 C37 C38 C39 -178.3(4)
C36 C37 C38 C39 0.3(6)
F7 C38 C39 F8 0.0(6)
C37 C38 C39 F8 179.0(4)
F7 C38 C39 C40 -179.4(4)
C37 C38 C39 C40 -0.4(7)
F8 C39 C40 F9 1.1(7)
C38 C39 C40 F9 -179.5(4)
F8 C39 C40 C41 -179.5(4)
C38 C39 C40 C41 -0.1(7)
F9 C40 C41 F10 1.7(6)
C39 C40 C41 F10 -177.7(4)
F9 C40 C41 C36 -179.9(4)
C39 C40 C41 C36 0.7(7)
C37 C36 C41 F10 177.6(3)
C19 C36 C41 F10 -4.9(6)
C37 C36 C41 C40 -0.8(6)
C19 C36 C41 C40 176.8(4)
C22 C23 N6 C20 0.3(4)
C21 C20 N6 C23 -0.5(4)
C19 C20 N6 C23 -175.2(3)
